data_4347669
loop_
_publ_author_name
'Saraf, Sushma L.'
'Mi\/laczewska, Anna'
'Borowski, Tomasz'
'James, Christopher D.'
'Tierney, David L.'
'Popova, Marina'
'Arif, Atta M.'
'Berreau, Lisa M.'

_publ_section_title
;
 Anion Effects in Oxidative Aliphatic Carbon-Carbon Bond Cleavage
 Reactions of Cu(II) Chlorodiketonate Complexes.
;
_journal_issue 14
_journal_name_full 'Inorganic chemistry'
_journal_page_first 6916
_journal_page_last 6928
_journal_paper_doi 10.1021/acs.inorgchem.6b00456
_journal_volume 55
_journal_year 2016
_chemical_formula_moiety 'C25 H18 Cl1 N2 O6, C2 H3 N1'
_chemical_formula_sum 'C27 H21 Cl2 Cu N3 O6'
_chemical_formula_weight 617.91
_chemical_name_common usu224
_space_group_crystal_system monoclinic
_space_group_IT_number 14
_space_group_name_Hall '-P 2yn'
_space_group_name_H-M_alt 'P 1 21/n 1'
_atom_sites_solution_hydrogens geom
_cell_angle_alpha 90
_cell_angle_beta 106.036(2)
_cell_angle_gamma 90
_cell_formula_units_Z 4
_cell_length_a 9.0564(3)
_cell_length_b 20.6815(8)
_cell_length_c 14.3598(5)
_cell_measurement_reflns_used 9892
_cell_measurement_temperature 150(1)
_cell_measurement_theta_max 29.9102
_cell_measurement_theta_min 2.3969
_cell_volume 2584.93(16)
_computing_cell_refinement 'SAINT V8.34A (Bruker AXS Inc., 2013)'
_computing_data_collection 'Bruker Instrument Service 2014.9.0.0 (Bruker AXS Inc.)'
_computing_data_reduction 'SAINT V8.34A (Bruker AXS Inc., 2013)'
_computing_molecular_graphics 'ORTEP-3 (L. J. Farrugia, J. Appl. Cryst. (2012),45, 849-854.)'
_computing_publication_material 'APEX2 v2014.9-0 (Bruker AXS Inc.)'
_computing_structure_refinement 'SHELXL-2014/6 (Sheldrick, 2014)'
_computing_structure_solution 'SHELXT-2014/9 (Sheldrick, 2014)'
_diffrn_ambient_temperature 150(1)
_diffrn_detector_area_resol_mean 8.3333
_diffrn_measured_fraction_theta_full 1.000
_diffrn_measured_fraction_theta_max 1.000
_diffrn_measurement_device_type 'Bruker Kappa APEX II CCD'
_diffrn_measurement_method '\f and \w scans'
_diffrn_radiation_monochromator graphite
_diffrn_radiation_type 'Mo K\a'
_diffrn_radiation_wavelength 0.71073
_diffrn_reflns_av_R_equivalents 0.0399
_diffrn_reflns_av_unetI/netI 0.0291
_diffrn_reflns_limit_h_max 10
_diffrn_reflns_limit_h_min -12
_diffrn_reflns_limit_k_max 29
_diffrn_reflns_limit_k_min -28
_diffrn_reflns_limit_l_max 20
_diffrn_reflns_limit_l_min -20
_diffrn_reflns_number 52276
_diffrn_reflns_theta_full 30.03
_diffrn_reflns_theta_max 30.03
_diffrn_reflns_theta_min 2.40
_diffrn_source 'fine-focus tube'
_diffrn_source_type 'Siemans KFFMO2K-90'
_exptl_absorpt_coefficient_mu 1.101
_exptl_absorpt_correction_T_max 0.84
_exptl_absorpt_correction_T_min 0.72
_exptl_absorpt_correction_type multi-scan
_exptl_absorpt_process_details
;
Sheldrick, G. M. (2014). SADABS V2014/4 BRUKER AXS Inc. Madison WI 53711 USA
;
_exptl_crystal_colour 'clear intense green'
_exptl_crystal_density_diffrn 1.588
_exptl_crystal_density_method 'not measured'
_exptl_crystal_description plate
_exptl_crystal_F_000 1260
_exptl_crystal_size_max 0.392
_exptl_crystal_size_mid 0.168
_exptl_crystal_size_min 0.168
_refine_diff_density_max 0.414
_refine_diff_density_min -0.398
_refine_ls_extinction_method none
_refine_ls_goodness_of_fit_ref 1.033
_refine_ls_hydrogen_treatment constr
_refine_ls_matrix_type full
_refine_ls_number_parameters 353
_refine_ls_number_reflns 7570
_refine_ls_number_restraints 0
_refine_ls_restrained_S_all 1.033
_refine_ls_R_factor_all 0.0479
_refine_ls_R_factor_gt 0.0342
_refine_ls_shift/su_max 0.002
_refine_ls_shift/su_mean 0.000
_refine_ls_structure_factor_coef Fsqd
_refine_ls_weighting_details 'w=1/[\s^2^(Fo^2^)+(0.0398P)^2^+1.5227P] where P=(Fo^2^+2Fc^2^)/3'
_refine_ls_weighting_scheme calc
_refine_ls_wR_factor_gt 0.0817
_refine_ls_wR_factor_ref 0.0870
_reflns_number_gt 6055
_reflns_number_total 7570
_reflns_threshold_expression 'I > 2\s(I)'
_cod_data_source_file ic6b00456_si_002.cif
_cod_data_source_block I
_cod_database_code 4347669

loop_
_space_group_symop_operation_xyz
'x, y, z'
'-x+1/2, y+1/2, -z+1/2'
'-x, -y, -z'
'x-1/2, -y-1/2, z-1/2'

loop_
_atom_site_type_symbol
_atom_site_label
_atom_site_fract_x
_atom_site_fract_y
_atom_site_fract_z
_atom_site_U_iso_or_equiv
_atom_site_adp_type
_atom_site_calc_flag
_atom_site_refinement_flags_adp
_atom_site_refinement_flags_posn
_atom_site_occupancy
Cu Cu1 0.18704(2) 0.53606(2) 0.54386(2) 0.01892(6) Uani d . . 1
Cl Cl1 0.50730(5) 0.51268(2) 0.87710(3) 0.02930(10) Uani d . . 1
Cl Cl2 0.40911(5) 0.67631(2) 0.60465(3) 0.03185(11) Uani d . . 1
O O1 0.15132(13) 0.56102(6) 0.66318(8) 0.0218(2) Uani d . . 1
O O2 0.31843(14) 0.46720(6) 0.60597(8) 0.0210(2) Uani d . . 1
O O3 0.39087(15) 0.61087(7) 0.56616(10) 0.0318(3) Uani d . . 1
O O4 0.4560(2) 0.67340(9) 0.70759(11) 0.0523(4) Uani d . . 1
O O5 0.5246(3) 0.70739(11) 0.57163(15) 0.0788(7) Uani d . . 1
O O6 0.2659(2) 0.70875(9) 0.57421(19) 0.0847(8) Uani d . . 1
N N1 0.19143(16) 0.50887(7) 0.41188(9) 0.0202(3) Uani d . . 1
N N2 0.02579(16) 0.59566(7) 0.46763(10) 0.0210(3) Uani d . . 1
N N3 0.7982(2) 0.60867(9) 1.06167(13) 0.0417(4) Uani d . . 1
C C1 0.2756(2) 0.46086(9) 0.39066(12) 0.0244(3) Uani d . . 1
H H1 0.342 0.4371 0.4421 0.029 Uiso calc U R 1
C C2 0.2688(2) 0.44472(9) 0.29596(13) 0.0278(4) Uani d . . 1
H H2 0.3299 0.4106 0.2824 0.033 Uiso calc U R 1
C C3 0.1712(2) 0.47944(9) 0.22140(12) 0.0272(4) Uani d . . 1
H H3 0.1632 0.4688 0.1558 0.033 Uiso calc U R 1
C C4 0.08576(19) 0.52967(9) 0.24302(12) 0.0234(3) Uani d . . 1
H H4 0.0197 0.5544 0.1927 0.028 Uiso calc U R 1
C C5 0.09797(18) 0.54335(8) 0.33914(11) 0.0198(3) Uani d . . 1
C C6 0.01011(18) 0.59495(8) 0.37133(11) 0.0205(3) Uani d . . 1
C C7 -0.0820(2) 0.63951(9) 0.30970(13) 0.0276(4) Uani d . . 1
H H7 -0.0898 0.6393 0.2424 0.033 Uiso calc U R 1
C C8 -0.1624(2) 0.68416(9) 0.34800(13) 0.0310(4) Uani d . . 1
H H8 -0.2256 0.7153 0.3071 0.037 Uiso calc U R 1
C C9 -0.1504(2) 0.68336(9) 0.44622(13) 0.0296(4) Uani d . . 1
H H9 -0.2078 0.7128 0.4733 0.036 Uiso calc U R 1
C C10 -0.0530(2) 0.63883(9) 0.50408(13) 0.0254(3) Uani d . . 1
H H10 -0.0417 0.6389 0.5718 0.031 Uiso calc U R 1
C C11 0.1431(2) 0.65028(9) 0.80619(13) 0.0251(3) Uani d . . 1
H H11 0.1398 0.67 0.7459 0.03 Uiso calc U R 1
C C12 0.0907(2) 0.68374(9) 0.87484(14) 0.0300(4) Uani d . . 1
H H12 0.0533 0.7267 0.8617 0.036 Uiso calc U R 1
C C13 0.0926(2) 0.65484(10) 0.96215(14) 0.0319(4) Uani d . . 1
H H13 0.0562 0.6778 1.0087 0.038 Uiso calc U R 1
C C14 0.1477(2) 0.59254(10) 0.98121(13) 0.0313(4) Uani d . . 1
H H14 0.1481 0.5726 1.0409 0.038 Uiso calc U R 1
C C15 0.2023(2) 0.55885(9) 0.91427(12) 0.0248(3) Uani d . . 1
H H15 0.2409 0.5162 0.9283 0.03 Uiso calc U R 1
C C16 0.20059(18) 0.58779(8) 0.82601(11) 0.0204(3) Uani d . . 1
C C17 0.24345(19) 0.55153(8) 0.74752(11) 0.0196(3) Uani d . . 1
C C18 0.36790(18) 0.50850(8) 0.76496(11) 0.0208(3) Uani d . . 1
C C19 0.38953(18) 0.46336(8) 0.69617(11) 0.0191(3) Uani d . . 1
C C20 0.49326(19) 0.40638(8) 0.72292(11) 0.0212(3) Uani d . . 1
C C21 0.5089(2) 0.37184(9) 0.80847(13) 0.0317(4) Uani d . . 1
H H21 0.4554 0.3854 0.8534 0.038 Uiso calc U R 1
C C22 0.6025(3) 0.31776(10) 0.82774(15) 0.0421(5) Uani d . . 1
H H22 0.6113 0.2939 0.8856 0.051 Uiso calc U R 1
C C23 0.6833(2) 0.29795(10) 0.76419(16) 0.0406(5) Uani d . . 1
H H23 0.7507 0.2619 0.7796 0.049 Uiso calc U R 1
C C24 0.6653(2) 0.33097(9) 0.67758(15) 0.0325(4) Uani d . . 1
H H24 0.7189 0.3171 0.6328 0.039 Uiso calc U R 1
C C25 0.5690(2) 0.38434(8) 0.65660(13) 0.0247(3) Uani d . . 1
H H25 0.5545 0.4061 0.5965 0.03 Uiso calc U R 1
C C26 0.7189(3) 0.63908(10) 1.00436(14) 0.0350(4) Uani d . . 1
C C27 0.6138(5) 0.67822(14) 0.9314(2) 0.0995(15) Uani d . . 1
H H27A 0.6458 0.6777 0.8715 0.149 Uiso calc U R 1
H H27B 0.615 0.7228 0.9549 0.149 Uiso calc U R 1
H H27C 0.5097 0.6606 0.9185 0.149 Uiso calc U R 1

loop_
_atom_site_aniso_label
_atom_site_aniso_U_11
_atom_site_aniso_U_22
_atom_site_aniso_U_33
_atom_site_aniso_U_12
_atom_site_aniso_U_13
_atom_site_aniso_U_23
Cu1 0.01918(10) 0.02251(11) 0.01262(9) 0.00044(8) 0.00030(7) 0.00187(7)
Cl1 0.0255(2) 0.0394(2) 0.01744(18) 0.00424(17) -0.00336(15) -0.00445(16)
Cl2 0.0338(2) 0.0279(2) 0.0273(2) -0.00676(18) -0.00257(17) 0.00399(17)
O1 0.0215(6) 0.0271(6) 0.0151(5) 0.0005(5) 0.0021(4) 0.0018(4)
O2 0.0242(6) 0.0227(6) 0.0131(5) 0.0012(5) 0.0003(4) 0.0016(4)
O3 0.0305(7) 0.0333(7) 0.0317(7) -0.0085(6) 0.0089(6) -0.0033(6)
O4 0.0695(12) 0.0564(10) 0.0265(7) 0.0069(9) 0.0057(7) -0.0076(7)
O5 0.1052(17) 0.0763(14) 0.0630(12) -0.0657(13) 0.0369(12) -0.0140(10)
O6 0.0597(12) 0.0366(10) 0.1203(19) 0.0160(9) -0.0375(12) -0.0027(11)
N1 0.0199(6) 0.0227(7) 0.0155(6) -0.0013(5) 0.0006(5) 0.0024(5)
N2 0.0188(6) 0.0237(7) 0.0172(6) -0.0018(5) -0.0003(5) 0.0004(5)
N3 0.0435(10) 0.0413(10) 0.0350(9) 0.0006(8) 0.0022(8) 0.0070(8)
C1 0.0233(8) 0.0285(9) 0.0190(7) 0.0025(7) 0.0018(6) 0.0024(6)
C2 0.0290(9) 0.0321(9) 0.0210(8) 0.0043(7) 0.0046(7) -0.0010(7)
C3 0.0250(8) 0.0376(10) 0.0175(8) -0.0024(7) 0.0034(6) -0.0010(7)
C4 0.0215(8) 0.0305(9) 0.0157(7) -0.0016(7) 0.0010(6) 0.0036(6)
C5 0.0169(7) 0.0233(8) 0.0169(7) -0.0029(6) 0.0007(6) 0.0035(6)
C6 0.0179(7) 0.0231(8) 0.0176(7) -0.0032(6) -0.0002(6) 0.0014(6)
C7 0.0287(9) 0.0293(9) 0.0197(8) 0.0018(7) -0.0019(7) 0.0034(7)
C8 0.0314(9) 0.0269(9) 0.0270(9) 0.0061(7) -0.0046(7) 0.0016(7)
C9 0.0304(9) 0.0257(9) 0.0274(9) 0.0044(7) -0.0010(7) -0.0049(7)
C10 0.0244(8) 0.0278(9) 0.0205(8) -0.0002(7) 0.0002(6) -0.0030(6)
C11 0.0240(8) 0.0258(9) 0.0228(8) -0.0005(7) 0.0018(6) 0.0013(7)
C12 0.0251(9) 0.0262(9) 0.0358(10) 0.0032(7) 0.0036(7) -0.0051(7)
C13 0.0281(9) 0.0384(11) 0.0297(9) 0.0001(8) 0.0088(7) -0.0113(8)
C14 0.0374(10) 0.0368(10) 0.0210(8) -0.0013(8) 0.0106(7) -0.0020(7)
C15 0.0294(9) 0.0246(8) 0.0191(7) 0.0001(7) 0.0043(6) -0.0001(6)
C16 0.0188(7) 0.0231(8) 0.0176(7) -0.0016(6) 0.0019(6) -0.0020(6)
C17 0.0211(7) 0.0218(8) 0.0146(7) -0.0046(6) 0.0026(6) 0.0017(6)
C18 0.0200(7) 0.0261(8) 0.0132(7) -0.0002(6) -0.0008(6) 0.0007(6)
C19 0.0184(7) 0.0221(8) 0.0154(7) -0.0033(6) 0.0023(6) 0.0019(6)
C20 0.0208(8) 0.0215(8) 0.0175(7) -0.0025(6) -0.0007(6) 0.0009(6)
C21 0.0405(11) 0.0308(10) 0.0193(8) 0.0024(8) 0.0006(7) 0.0046(7)
C22 0.0590(14) 0.0299(10) 0.0256(9) 0.0049(10) -0.0080(9) 0.0071(8)
C23 0.0370(11) 0.0250(10) 0.0453(12) 0.0070(8) -0.0131(9) -0.0019(8)
C24 0.0248(9) 0.0266(9) 0.0426(11) -0.0002(7) 0.0036(8) -0.0065(8)
C25 0.0233(8) 0.0229(8) 0.0259(8) -0.0034(6) 0.0036(7) -0.0013(7)
C26 0.0444(11) 0.0292(10) 0.0264(9) -0.0019(8) 0.0016(8) -0.0019(8)
C27 0.143(3) 0.0378(15) 0.0643(19) 0.0125(18) -0.060(2) 0.0009(13)

loop_
_atom_type_symbol
_atom_type_description
_atom_type_scat_dispersion_real
_atom_type_scat_dispersion_imag
_atom_type_scat_source
C C 0.0033 0.0016 'International Tables Vol C Tables 4.2.6.8 and 6.1.1.4'
H H 0.0000 0.0000 'International Tables Vol C Tables 4.2.6.8 and 6.1.1.4'
N N 0.0061 0.0033 'International Tables Vol C Tables 4.2.6.8 and 6.1.1.4'
O O 0.0106 0.0060 'International Tables Vol C Tables 4.2.6.8 and 6.1.1.4'
Cl Cl 0.1484 0.1585 'International Tables Vol C Tables 4.2.6.8 and 6.1.1.4'
Cu Cu 0.3201 1.2651 'International Tables Vol C Tables 4.2.6.8 and 6.1.1.4'

loop_
_geom_angle_atom_site_label_1
_geom_angle_atom_site_label_2
_geom_angle_atom_site_label_3
_geom_angle
O1 Cu1 O2 91.19(5)
O1 Cu1 N1 171.68(5)
O2 Cu1 N1 93.46(5)
O1 Cu1 N2 92.63(5)
O2 Cu1 N2 170.07(5)
N1 Cu1 N2 81.71(6)
O1 Cu1 O3 91.21(5)
O2 Cu1 O3 93.57(5)
N1 Cu1 O3 95.39(5)
N2 Cu1 O3 95.51(5)
O5 Cl2 O6 112.30(16)
O5 Cl2 O4 109.35(12)
O6 Cl2 O4 108.98(14)
O5 Cl2 O3 108.18(11)
O6 Cl2 O3 108.97(10)
O4 Cl2 O3 109.01(10)
C17 O1 Cu1 125.57(11)
C19 O2 Cu1 126.36(11)
Cl2 O3 Cu1 131.59(8)
C1 N1 C5 119.36(14)
C1 N1 Cu1 126.16(11)
C5 N1 Cu1 114.47(11)
C10 N2 C6 119.45(15)
C10 N2 Cu1 126.00(11)
C6 N2 Cu1 114.19(11)
N1 C1 C2 121.96(16)
N1 C1 H1 119.0
C2 C1 H1 119.0
C1 C2 C3 118.65(17)
C1 C2 H2 120.7
C3 C2 H2 120.7
C4 C3 C2 119.57(16)
C4 C3 H3 120.2
C2 C3 H3 120.2
C3 C4 C5 118.88(15)
C3 C4 H4 120.6
C5 C4 H4 120.6
N1 C5 C4 121.57(16)
N1 C5 C6 114.53(14)
C4 C5 C6 123.89(15)
N2 C6 C7 121.40(16)
N2 C6 C5 114.47(14)
C7 C6 C5 124.13(15)
C8 C7 C6 118.76(16)
C8 C7 H7 120.6
C6 C7 H7 120.6
C7 C8 C9 119.75(17)
C7 C8 H8 120.1
C9 C8 H8 120.1
C10 C9 C8 118.53(18)
C10 C9 H9 120.7
C8 C9 H9 120.7
N2 C10 C9 122.04(16)
N2 C10 H10 119.0
C9 C10 H10 119.0
C12 C11 C16 119.88(17)
C12 C11 H11 120.1
C16 C11 H11 120.1
C13 C12 C11 120.38(18)
C13 C12 H12 119.8
C11 C12 H12 119.8
C14 C13 C12 119.70(17)
C14 C13 H13 120.2
C12 C13 H13 120.2
C13 C14 C15 120.70(18)
C13 C14 H14 119.7
C15 C14 H14 119.7
C14 C15 C16 119.83(17)
C14 C15 H15 120.1
C16 C15 H15 120.1
C11 C16 C15 119.51(16)
C11 C16 C17 118.20(15)
C15 C16 C17 121.99(15)
O1 C17 C18 123.14(15)
O1 C17 C16 113.55(14)
C18 C17 C16 123.22(14)
C17 C18 C19 123.67(14)
C17 C18 Cl1 118.16(12)
C19 C18 Cl1 118.14(12)
O2 C19 C18 122.61(15)
O2 C19 C20 114.53(14)
C18 C19 C20 122.83(14)
C21 C20 C25 119.00(16)
C21 C20 C19 122.39(16)
C25 C20 C19 118.46(14)
C22 C21 C20 119.82(19)
C22 C21 H21 120.1
C20 C21 H21 120.1
C23 C22 C21 121.00(19)
C23 C22 H22 119.5
C21 C22 H22 119.5
C22 C23 C24 119.61(18)
C22 C23 H23 120.2
C24 C23 H23 120.2
C25 C24 C23 119.78(19)
C25 C24 H24 120.1
C23 C24 H24 120.1
C24 C25 C20 120.66(17)
C24 C25 H25 119.7
C20 C25 H25 119.7
N3 C26 C27 178.7(3)
C26 C27 H27A 109.5
C26 C27 H27B 109.5
H27A C27 H27B 109.5
C26 C27 H27C 109.5
H27A C27 H27C 109.5
H27B C27 H27C 109.5

loop_
_geom_bond_atom_site_label_1
_geom_bond_atom_site_label_2
_geom_bond_distance
Cu1 O1 1.9008(11)
Cu1 O2 1.9112(11)
Cu1 N1 1.9878(14)
Cu1 N2 1.9918(14)
Cu1 O3 2.3617(13)
Cl1 C18 1.7526(16)
Cl2 O5 1.4163(18)
Cl2 O6 1.4178(19)
Cl2 O4 1.4221(16)
Cl2 O3 1.4539(14)
O1 C17 1.2820(19)
O2 C19 1.2798(18)
N1 C1 1.337(2)
N1 C5 1.352(2)
N2 C10 1.337(2)
N2 C6 1.351(2)
N3 C26 1.123(3)
C1 C2 1.385(2)
C1 H1 0.95
C2 C3 1.386(2)
C2 H2 0.95
C3 C4 1.381(3)
C3 H3 0.95
C4 C5 1.383(2)
C4 H4 0.95
C5 C6 1.479(2)
C6 C7 1.386(2)
C7 C8 1.380(3)
C7 H7 0.95
C8 C9 1.385(3)
C8 H8 0.95
C9 C10 1.383(2)
C9 H9 0.95
C10 H10 0.95
C11 C12 1.391(3)
C11 C16 1.393(2)
C11 H11 0.95
C12 C13 1.385(3)
C12 H12 0.95
C13 C14 1.382(3)
C13 H13 0.95
C14 C15 1.384(3)
C14 H14 0.95
C15 C16 1.398(2)
C15 H15 0.95
C16 C17 1.492(2)
C17 C18 1.403(2)
C18 C19 1.412(2)
C19 C20 1.490(2)
C20 C21 1.394(2)
C20 C25 1.395(2)
C21 C22 1.385(3)
C21 H21 0.95
C22 C23 1.380(3)
C22 H22 0.95
C23 C24 1.389(3)
C23 H23 0.95
C24 C25 1.387(3)
C24 H24 0.95
C25 H25 0.95
C26 C27 1.452(3)
C27 H27A 0.98
C27 H27B 0.98
C27 H27C 0.98

loop_
_geom_torsion_atom_site_label_1
_geom_torsion_atom_site_label_2
_geom_torsion_atom_site_label_3
_geom_torsion_atom_site_label_4
_geom_torsion
O5 Cl2 O3 Cu1 -159.76(13)
O6 Cl2 O3 Cu1 -37.40(17)
O4 Cl2 O3 Cu1 81.43(13)
C5 N1 C1 C2 -0.7(3)
Cu1 N1 C1 C2 178.84(14)
N1 C1 C2 C3 -0.3(3)
C1 C2 C3 C4 1.2(3)
C2 C3 C4 C5 -1.1(3)
C1 N1 C5 C4 0.8(2)
Cu1 N1 C5 C4 -178.81(13)
C1 N1 C5 C6 179.72(15)
Cu1 N1 C5 C6 0.11(17)
C3 C4 C5 N1 0.1(2)
C3 C4 C5 C6 -178.70(16)
C10 N2 C6 C7 2.2(2)
Cu1 N2 C6 C7 -171.32(13)
C10 N2 C6 C5 -177.60(15)
Cu1 N2 C6 C5 8.86(17)
N1 C5 C6 N2 -6.0(2)
C4 C5 C6 N2 172.94(15)
N1 C5 C6 C7 174.23(16)
C4 C5 C6 C7 -6.9(3)
N2 C6 C7 C8 -1.9(3)
C5 C6 C7 C8 177.93(16)
C6 C7 C8 C9 -0.4(3)
C7 C8 C9 C10 2.3(3)
C6 N2 C10 C9 -0.2(3)
Cu1 N2 C10 C9 172.46(14)
C8 C9 C10 N2 -2.0(3)
C16 C11 C12 C13 -1.2(3)
C11 C12 C13 C14 0.3(3)
C12 C13 C14 C15 0.6(3)
C13 C14 C15 C16 -0.6(3)
C12 C11 C16 C15 1.2(3)
C12 C11 C16 C17 174.98(16)
C14 C15 C16 C11 -0.3(3)
C14 C15 C16 C17 -173.85(16)
Cu1 O1 C17 C18 -15.1(2)
Cu1 O1 C17 C16 168.16(10)
C11 C16 C17 O1 -38.4(2)
C15 C16 C17 O1 135.22(16)
C11 C16 C17 C18 144.78(17)
C15 C16 C17 C18 -41.6(2)
O1 C17 C18 C19 -11.4(3)
C16 C17 C18 C19 165.12(16)
O1 C17 C18 Cl1 166.65(13)
C16 C17 C18 Cl1 -16.9(2)
Cu1 O2 C19 C18 6.1(2)
Cu1 O2 C19 C20 -175.65(10)
C17 C18 C19 O2 16.1(3)
Cl1 C18 C19 O2 -161.91(13)
C17 C18 C19 C20 -162.06(16)
Cl1 C18 C19 C20 19.9(2)
O2 C19 C20 C21 -141.53(17)
C18 C19 C20 C21 36.8(2)
O2 C19 C20 C25 33.9(2)
C18 C19 C20 C25 -147.77(16)
C25 C20 C21 C22 2.1(3)
C19 C20 C21 C22 177.50(17)
C20 C21 C22 C23 1.1(3)
C21 C22 C23 C24 -2.9(3)
C22 C23 C24 C25 1.3(3)
C23 C24 C25 C20 1.9(3)
C21 C20 C25 C24 -3.6(3)
C19 C20 C25 C24 -179.18(15)
